data_4110108
loop_
_publ_author_name
'Hao Shen'
'Hoi-Shan Chan'
'Zuowei Xie'

_publ_section_title
;
 Reaction of [\s:\h5-(C9H6)C2B9H10]Zr(NMe2)(DME) with Guanidines:
 Metallacarborane-Mediated C-N Bond Cleavage and 1,5-Sigmatropic
 Rearrangement
;
_journal_name_full 'Journal of the American Chemical Society'
_journal_page_first 12934
_journal_page_last 12935
_journal_paper_doi 10.1021/ja0754498
_journal_volume 129
_journal_year 2007
_chemical_formula_sum 'C29 H57 B9 N6 Zr'
_chemical_formula_weight 678.32
_chemical_name_systematic
; 
 ? 
;
_space_group_IT_number 14
_symmetry_cell_setting monoclinic
_symmetry_space_group_name_Hall '-P 2yn'
_symmetry_space_group_name_H-M 'P 1 21/n 1'
_atom_sites_solution_hydrogens geom
_atom_sites_solution_primary direct
_atom_sites_solution_secondary difmap
_audit_creation_method SHELXL-97
_cell_angle_alpha 90.00
_cell_angle_beta 118.46(3)
_cell_angle_gamma 90.00
_cell_formula_units_Z 8
_cell_length_a 20.613(4)
_cell_length_b 19.343(4)
_cell_length_c 21.189(4)
_cell_measurement_temperature 293(2)
_cell_volume 7427(3)
_computing_cell_refinement 'Bruker FRAMBO'
_computing_data_collection 'Bruker FRAMBO'
_computing_data_reduction 'Bruker SAINT'
_computing_molecular_graphics 'Bruker SHELXTL'
_computing_publication_material 'Bruker SHELXTL'
_computing_structure_refinement 'SHELXL-97 (Sheldrick, 1997)'
_computing_structure_solution 'SHELXS-97 (Sheldrick, 1990)'
_diffrn_ambient_temperature 293(2)
_diffrn_measured_fraction_theta_full 0.997
_diffrn_measured_fraction_theta_max 0.997
_diffrn_measurement_device_type 'multiwire proportional'
_diffrn_measurement_method 'phi and omega scans'
_diffrn_radiation_monochromator graphite
_diffrn_radiation_source 'fine-focus sealed tube'
_diffrn_radiation_type MoK\a
_diffrn_radiation_wavelength 0.71073
_diffrn_reflns_av_R_equivalents 0.1450
_diffrn_reflns_av_sigmaI/netI 0.1519
_diffrn_reflns_limit_h_max 22
_diffrn_reflns_limit_h_min -22
_diffrn_reflns_limit_k_max 20
_diffrn_reflns_limit_k_min -20
_diffrn_reflns_limit_l_max 22
_diffrn_reflns_limit_l_min -22
_diffrn_reflns_number 44122
_diffrn_reflns_theta_full 23.00
_diffrn_reflns_theta_max 23.00
_diffrn_reflns_theta_min 1.13
_exptl_absorpt_coefficient_mu 0.325
_exptl_absorpt_correction_T_max 1.0000
_exptl_absorpt_correction_T_min 0.9203
_exptl_absorpt_correction_type sadabs
_exptl_crystal_colour colorless
_exptl_crystal_density_diffrn 1.213
_exptl_crystal_description block
_exptl_crystal_F_000 2864
_exptl_crystal_size_max 0.26
_exptl_crystal_size_mid 0.22
_exptl_crystal_size_min 0.20
_refine_diff_density_max 1.005
_refine_diff_density_min -0.997
_refine_diff_density_rms 0.160
_refine_ls_extinction_method none
_refine_ls_goodness_of_fit_ref 1.156
_refine_ls_hydrogen_treatment riding
_refine_ls_matrix_type full
_refine_ls_number_parameters 811
_refine_ls_number_reflns 9676
_refine_ls_number_restraints 0
_refine_ls_restrained_S_all 1.156
_refine_ls_R_factor_all 0.1316
_refine_ls_R_factor_gt 0.0875
_refine_ls_shift/su_max 0.006
_refine_ls_shift/su_mean 0.001
_refine_ls_structure_factor_coef Fsqd
_refine_ls_weighting_details 'calc w=1/[\s^2^(Fo^2^)+(0.1357P)^2^+0.0000P] where P=(Fo^2^+2Fc^2^)/3'
_refine_ls_weighting_scheme calc
_refine_ls_wR_factor_gt 0.2258
_refine_ls_wR_factor_ref 0.2943
_reflns_number_gt 6938
_reflns_number_total 9676
_reflns_threshold_expression >2sigma(I)
_cod_data_source_file ja0754498si20070721_070318_2.cif
_cod_data_source_block 4a
_cod_database_code 4110108

loop_
_symmetry_equiv_pos_as_xyz
'x, y, z'
'-x+1/2, y+1/2, -z+1/2'
'-x, -y, -z'
'x-1/2, -y-1/2, z-1/2'

loop_
_atom_site_label
_atom_site_type_symbol
_atom_site_fract_x
_atom_site_fract_y
_atom_site_fract_z
_atom_site_U_iso_or_equiv
_atom_site_adp_type
_atom_site_occupancy
_atom_site_symmetry_multiplicity
_atom_site_calc_flag
_atom_site_refinement_flags
Zr1 Zr 0.72122(5) 0.21748(4) 0.09335(4) 0.0455(3) Uani 1 1 d .
Zr1' Zr 0.19833(5) 0.23120(4) 0.09014(5) 0.0460(3) Uani 1 1 d .
N1 N 0.6346(4) 0.1382(4) 0.0394(4) 0.0463(18) Uani 1 1 d .
N1' N 0.1750(4) 0.3422(4) 0.0892(4) 0.058(2) Uani 1 1 d .
N2 N 0.7265(4) 0.1472(4) 0.0127(4) 0.0528(19) Uani 1 1 d .
N2' N 0.1115(4) 0.2665(4) 0.1170(4) 0.053(2) Uani 1 1 d .
N3 N 0.6218(5) 0.0789(4) -0.0645(4) 0.064(2) Uani 1 1 d .
N3' N 0.0674(5) 0.3841(4) 0.0954(5) 0.075(3) Uani 1 1 d .
N4 N 0.7043(4) 0.3090(4) 0.0300(4) 0.057(2) Uani 1 1 d .
N4' N 0.1230(4) 0.1865(4) -0.0111(4) 0.0495(18) Uani 1 1 d .
N5 N 0.6404(4) 0.2986(4) 0.0872(4) 0.0530(19) Uani 1 1 d .
N5' N 0.2167(4) 0.2502(4) -0.0061(4) 0.060(2) Uani 1 1 d .
N6 N 0.6425(6) 0.4117(5) 0.0408(5) 0.082(3) Uani 1 1 d .
N6' N 0.1390(5) 0.1874(5) -0.1160(5) 0.076(3) Uani 1 1 d .
C1 C 0.7786(5) 0.1255(4) 0.2145(4) 0.046(2) Uani 1 1 d .
C1' C 0.3185(5) 0.2453(4) 0.2261(5) 0.046(2) Uani 1 1 d .
C2 C 0.8333(5) 0.1340(5) 0.1820(5) 0.058(3) Uani 1 1 d .
H2 H 0.8284 0.0937 0.1433 0.069 Uiso 1 1 calc R
C2' C 0.2579(5) 0.1925(5) 0.2269(5) 0.051(2) Uani 1 1 d .
H2' H 0.2167 0.2145 0.2402 0.061 Uiso 1 1 calc R
C11 C 0.7313(5) 0.0631(4) 0.1969(5) 0.054(2) Uani 1 1 d .
C11' C 0.3206(5) 0.3180(5) 0.2481(5) 0.051(2) Uani 1 1 d .
C12 C 0.6812(5) 0.0457(5) 0.2277(5) 0.056(2) Uani 1 1 d .
C12' C 0.3664(5) 0.3730(5) 0.2426(5) 0.055(2) Uani 1 1 d .
C13 C 0.6607(6) 0.0813(6) 0.2720(6) 0.071(3) Uani 1 1 d .
H13A H 0.6784 0.1256 0.2880 0.085 Uiso 1 1 calc R
C13' C 0.4140(5) 0.3784(5) 0.2142(6) 0.071(3) Uani 1 1 d .
H13B H 0.4240 0.3394 0.1946 0.085 Uiso 1 1 calc R
C14 C 0.6135(7) 0.0494(8) 0.2916(7) 0.093(4) Uani 1 1 d .
H14A H 0.6002 0.0729 0.3220 0.112 Uiso 1 1 calc R
C14' C 0.4463(7) 0.4386(6) 0.2140(8) 0.095(4) Uani 1 1 d .
H14B H 0.4753 0.4412 0.1913 0.114 Uiso 1 1 calc R
C15' C 0.4373(9) 0.4970(7) 0.2471(9) 0.119(5) Uani 1 1 d .
H15A H 0.4640 0.5369 0.2509 0.143 Uiso 1 1 calc R
C15 C 0.5860(8) -0.0132(8) 0.2693(8) 0.101(4) Uani 1 1 d .
H15B H 0.5540 -0.0324 0.2839 0.121 Uiso 1 1 calc R
C16 C 0.6044(7) -0.0500(7) 0.2246(7) 0.094(4) Uani 1 1 d .
H16A H 0.5853 -0.0940 0.2091 0.113 Uiso 1 1 calc R
C16' C 0.3873(8) 0.4954(6) 0.2751(8) 0.104(4) Uani 1 1 d .
H16B H 0.3764 0.5351 0.2929 0.124 Uiso 1 1 calc R
C17 C 0.6521(6) -0.0205(5) 0.2030(5) 0.066(3) Uani 1 1 d .
C17' C 0.3562(7) 0.4342(6) 0.2749(6) 0.077(3) Uani 1 1 d .
C18 C 0.6783(6) -0.0467(5) 0.1537(6) 0.072(3) Uani 1 1 d .
H18A H 0.6376 -0.0539 0.1058 0.087 Uiso 1 1 calc R
H18B H 0.7054 -0.0896 0.1711 0.087 Uiso 1 1 calc R
C18' C 0.3010(6) 0.4193(5) 0.3026(6) 0.077(3) Uani 1 1 d .
H18C H 0.3230 0.4262 0.3540 0.092 Uiso 1 1 calc R
H18D H 0.2571 0.4477 0.2785 0.092 Uiso 1 1 calc R
C19 C 0.7278(6) 0.0108(5) 0.1546(5) 0.064(3) Uani 1 1 d .
H19A H 0.7533 0.0099 0.1283 0.077 Uiso 1 1 calc R
C19' C 0.2844(5) 0.3440(5) 0.2828(6) 0.066(3) Uani 1 1 d .
H19B H 0.2528 0.3178 0.2931 0.079 Uiso 1 1 calc R
C20 C 0.6616(6) 0.1201(4) -0.0046(5) 0.051(2) Uani 1 1 d .
C20' C 0.1167(5) 0.3331(5) 0.1007(5) 0.052(2) Uani 1 1 d .
C21 C 0.5576(5) 0.1320(5) 0.0194(5) 0.060(3) Uani 1 1 d .
H21A H 0.5420 0.0851 0.0008 0.072 Uiso 1 1 calc R
C21' C 0.1777(8) 0.3983(6) 0.0422(8) 0.094(4) Uani 1 1 d .
H21B H 0.2058 0.3766 0.0212 0.112 Uiso 1 1 calc R
C22 C 0.5112(6) 0.1825(6) -0.0410(6) 0.089(4) Uani 1 1 d .
H22A H 0.5195 0.1743 -0.0813 0.134 Uiso 1 1 calc R
H22B H 0.5252 0.2291 -0.0243 0.134 Uiso 1 1 calc R
H22C H 0.4599 0.1758 -0.0553 0.134 Uiso 1 1 calc R
C22' C 0.1053(8) 0.4152(8) -0.0236(7) 0.130(6) Uani 1 1 d .
H22D H 0.1133 0.4506 -0.0509 0.196 Uiso 1 1 calc R
H22E H 0.0704 0.4312 -0.0091 0.196 Uiso 1 1 calc R
H22F H 0.0865 0.3745 -0.0526 0.196 Uiso 1 1 calc R
C23 C 0.5446(6) 0.1409(6) 0.0824(6) 0.088(4) Uani 1 1 d .
H23A H 0.5730 0.1073 0.1185 0.133 Uiso 1 1 calc R
H23B H 0.4931 0.1346 0.0675 0.133 Uiso 1 1 calc R
H23C H 0.5594 0.1866 0.1018 0.133 Uiso 1 1 calc R
C23' C 0.2233(8) 0.4566(7) 0.0792(8) 0.119(5) Uani 1 1 d .
H23D H 0.2685 0.4406 0.1187 0.179 Uiso 1 1 calc R
H23E H 0.1978 0.4856 0.0970 0.179 Uiso 1 1 calc R
H23F H 0.2341 0.4826 0.0467 0.179 Uiso 1 1 calc R
C24 C 0.7733(6) 0.1169(6) -0.0172(6) 0.075(3) Uani 1 1 d .
H24A H 0.7467 0.1220 -0.0695 0.089 Uiso 1 1 calc R
C24' C 0.0645(6) 0.2470(6) 0.1502(6) 0.074(3) Uani 1 1 d .
H24B H 0.0142 0.2605 0.1153 0.088 Uiso 1 1 calc R
C25 C 0.7875(7) 0.0392(6) 0.0004(7) 0.098(4) Uani 1 1 d .
H25A H 0.8160 0.0210 -0.0207 0.147 Uiso 1 1 calc R
H25B H 0.7411 0.0153 -0.0187 0.147 Uiso 1 1 calc R
H25C H 0.8140 0.0331 0.0515 0.147 Uiso 1 1 calc R
C25' C 0.0621(6) 0.1695(5) 0.1580(6) 0.080(3) Uani 1 1 d .
H25D H 0.0493 0.1477 0.1129 0.120 Uiso 1 1 calc R
H25E H 0.0257 0.1582 0.1724 0.120 Uiso 1 1 calc R
H25F H 0.1096 0.1534 0.1936 0.120 Uiso 1 1 calc R
C26 C 0.8439(8) 0.1529(7) 0.0098(9) 0.121(5) Uani 1 1 d .
H26A H 0.8351 0.2010 -0.0027 0.182 Uiso 1 1 calc R
H26B H 0.8718 0.1331 -0.0112 0.182 Uiso 1 1 calc R
H26C H 0.8710 0.1483 0.0611 0.182 Uiso 1 1 calc R
C26' C 0.0820(7) 0.2863(6) 0.2192(6) 0.086(4) Uani 1 1 d .
H26D H 0.0812 0.3351 0.2107 0.128 Uiso 1 1 calc R
H26E H 0.1300 0.2731 0.2564 0.128 Uiso 1 1 calc R
H26F H 0.0456 0.2753 0.2338 0.128 Uiso 1 1 calc R
C27 C 0.6130(6) 0.1005(6) -0.1339(5) 0.083(3) Uani 1 1 d .
H27A H 0.6374 0.1441 -0.1288 0.125 Uiso 1 1 calc R
H27B H 0.5615 0.1054 -0.1673 0.125 Uiso 1 1 calc R
H27C H 0.6344 0.0665 -0.1514 0.125 Uiso 1 1 calc R
C27' C -0.0137(6) 0.3745(6) 0.0572(8) 0.106(5) Uani 1 1 d .
H27D H -0.0253 0.3306 0.0330 0.159 Uiso 1 1 calc R
H27E H -0.0362 0.4108 0.0227 0.159 Uiso 1 1 calc R
H27F H -0.0321 0.3756 0.0912 0.159 Uiso 1 1 calc R
C28 C 0.5881(7) 0.0134(5) -0.0611(6) 0.086(4) Uani 1 1 d .
H28A H 0.5975 0.0055 -0.0127 0.130 Uiso 1 1 calc R
H28B H 0.6088 -0.0236 -0.0758 0.130 Uiso 1 1 calc R
H28C H 0.5358 0.0155 -0.0923 0.130 Uiso 1 1 calc R
C28' C 0.0956(8) 0.4481(6) 0.1345(7) 0.104(4) Uani 1 1 d .
H28D H 0.1485 0.4483 0.1563 0.155 Uiso 1 1 calc R
H28E H 0.0809 0.4520 0.1711 0.155 Uiso 1 1 calc R
H28F H 0.0761 0.4864 0.1020 0.155 Uiso 1 1 calc R
C29 C 0.6616(6) 0.3414(5) 0.0507(5) 0.060(3) Uani 1 1 d .
C29' C 0.1590(6) 0.2077(5) -0.0461(5) 0.059(3) Uani 1 1 d .
C30 C 0.7175(7) 0.3421(7) -0.0271(6) 0.089(4) Uani 1 1 d .
H30A H 0.6960 0.3886 -0.0364 0.107 Uiso 1 1 calc R
C30' C 0.0468(5) 0.1583(5) -0.0513(5) 0.061(3) Uani 1 1 d .
H30B H 0.0350 0.1536 -0.1017 0.073 Uiso 1 1 calc R
C31' C -0.0082(5) 0.2089(6) -0.0483(6) 0.079(3) Uani 1 1 d .
H31A H -0.0042 0.2527 -0.0675 0.118 Uiso 1 1 calc R
H31B H 0.0023 0.2148 0.0007 0.118 Uiso 1 1 calc R
H31C H -0.0573 0.1912 -0.0761 0.118 Uiso 1 1 calc R
C31 C 0.6798(11) 0.3011(8) -0.0942(7) 0.145(7) Uani 1 1 d .
H31D H 0.6275 0.3013 -0.1109 0.218 Uiso 1 1 calc R
H31E H 0.6977 0.2544 -0.0850 0.218 Uiso 1 1 calc R
H31F H 0.6897 0.3211 -0.1302 0.218 Uiso 1 1 calc R
C32 C 0.8011(8) 0.3488(7) 0.0024(9) 0.117(5) Uani 1 1 d .
H32A H 0.8213 0.3780 0.0441 0.175 Uiso 1 1 calc R
H32B H 0.8110 0.3688 -0.0337 0.175 Uiso 1 1 calc R
H32C H 0.8235 0.3039 0.0151 0.175 Uiso 1 1 calc R
C32' C 0.0433(7) 0.0852(6) -0.0231(7) 0.089(4) Uani 1 1 d .
H32D H 0.0780 0.0554 -0.0278 0.134 Uiso 1 1 calc R
H32E H -0.0056 0.0667 -0.0505 0.134 Uiso 1 1 calc R
H32F H 0.0553 0.0881 0.0265 0.134 Uiso 1 1 calc R
C33 C 0.6070(6) 0.3232(6) 0.1337(5) 0.072(3) Uani 1 1 d .
H33A H 0.6137 0.2840 0.1655 0.087 Uiso 1 1 calc R
C33' C 0.2743(6) 0.2615(7) -0.0285(7) 0.080(3) Uani 1 1 d .
H33B H 0.2473 0.2654 -0.0809 0.096 Uiso 1 1 calc R
C34 C 0.5255(7) 0.3333(8) 0.0937(9) 0.131(6) Uani 1 1 d .
H34A H 0.5028 0.2936 0.0642 0.196 Uiso 1 1 calc R
H34B H 0.5142 0.3737 0.0639 0.196 Uiso 1 1 calc R
H34C H 0.5069 0.3391 0.1272 0.196 Uiso 1 1 calc R
C34' C 0.3240(7) 0.2013(8) -0.0135(7) 0.105(5) Uani 1 1 d .
H34D H 0.2951 0.1604 -0.0339 0.157 Uiso 1 1 calc R
H34E H 0.3534 0.1955 0.0374 0.157 Uiso 1 1 calc R
H34F H 0.3557 0.2089 -0.0344 0.157 Uiso 1 1 calc R
C35 C 0.6473(7) 0.3813(7) 0.1839(6) 0.099(4) Uani 1 1 d .
H35A H 0.6233 0.3925 0.2119 0.148 Uiso 1 1 calc R
H35B H 0.6471 0.4211 0.1567 0.148 Uiso 1 1 calc R
H35C H 0.6973 0.3675 0.2153 0.148 Uiso 1 1 calc R
C35' C 0.3122(7) 0.3302(7) -0.0024(8) 0.104(4) Uani 1 1 d .
H35D H 0.2758 0.3660 -0.0155 0.157 Uiso 1 1 calc R
H35E H 0.3430 0.3393 -0.0240 0.157 Uiso 1 1 calc R
H35F H 0.3419 0.3290 0.0489 0.157 Uiso 1 1 calc R
C36' C 0.1250(7) 0.2364(7) -0.1727(6) 0.103(4) Uani 1 1 d .
H36A H 0.1332 0.2825 -0.1536 0.155 Uiso 1 1 calc R
H36B H 0.0748 0.2319 -0.2099 0.155 Uiso 1 1 calc R
H36C H 0.1577 0.2272 -0.1921 0.155 Uiso 1 1 calc R
C36 C 0.5716(9) 0.4348(8) -0.0090(10) 0.175(9) Uani 1 1 d .
H36D H 0.5378 0.3966 -0.0235 0.262 Uiso 1 1 calc R
H36E H 0.5730 0.4536 -0.0503 0.262 Uiso 1 1 calc R
H36F H 0.5557 0.4698 0.0127 0.262 Uiso 1 1 calc R
C37 C 0.7033(9) 0.4624(7) 0.0692(9) 0.132(6) Uani 1 1 d .
H37A H 0.7483 0.4398 0.1022 0.199 Uiso 1 1 calc R
H37B H 0.6923 0.4986 0.0937 0.199 Uiso 1 1 calc R
H37C H 0.7088 0.4817 0.0303 0.199 Uiso 1 1 calc R
C37' C 0.1303(7) 0.1150(6) -0.1353(7) 0.092(4) Uani 1 1 d .
H37D H 0.1409 0.0876 -0.0937 0.139 Uiso 1 1 calc R
H37E H 0.1637 0.1029 -0.1532 0.139 Uiso 1 1 calc R
H37F H 0.0805 0.1066 -0.1718 0.139 Uiso 1 1 calc R
B3 B 0.8524(6) 0.2161(6) 0.1737(6) 0.054(3) Uani 1 1 d .
H3 H 0.8659 0.2331 0.1317 0.065 Uiso 1 1 calc R
B3' B 0.2373(6) 0.1278(5) 0.1702(5) 0.045(2) Uani 1 1 d .
H3' H 0.1832 0.1021 0.1459 0.054 Uiso 1 1 calc R
B4 B 0.8101(7) 0.2657(6) 0.2096(6) 0.059(3) Uani 1 1 d .
H4 H 0.7946 0.3204 0.1971 0.071 Uiso 1 1 calc R
B4' B 0.2930(6) 0.1387(5) 0.1291(6) 0.053(3) Uani 1 1 d .
H4' H 0.2812 0.1181 0.0763 0.064 Uiso 1 1 calc R
B5 B 0.7565(7) 0.2035(6) 0.2307(6) 0.056(3) Uani 1 1 d .
H5 H 0.7025 0.2112 0.2282 0.067 Uiso 1 1 calc R
B5' B 0.3387(6) 0.2179(5) 0.1636(6) 0.046(3) Uani 1 1 d .
H5' H 0.3545 0.2557 0.1345 0.056 Uiso 1 1 calc R
B6 B 0.8723(6) 0.1044(6) 0.2693(6) 0.064(3) Uani 1 1 d .
H6 H 0.8937 0.0521 0.2884 0.077 Uiso 1 1 calc R
B6' B 0.3462(6) 0.1906(6) 0.2988(6) 0.058(3) Uani 1 1 d .
H6' H 0.3626 0.2080 0.3538 0.070 Uiso 1 1 calc R
B7 B 0.9191(7) 0.1596(6) 0.2437(7) 0.067(3) Uani 1 1 d .
H7 H 0.9711 0.1432 0.2456 0.080 Uiso 1 1 calc R
B7' B 0.2939(6) 0.1135(6) 0.2625(6) 0.058(3) Uani 1 1 d .
H7' H 0.2769 0.0807 0.2945 0.070 Uiso 1 1 calc R
B8 B 0.9022(7) 0.2473(6) 0.2627(6) 0.062(3) Uani 1 1 d .
H8 H 0.9441 0.2882 0.2788 0.074 Uiso 1 1 calc R
B8' B 0.3185(6) 0.0791(6) 0.1996(6) 0.060(3) Uani 1 1 d .
H8' H 0.3180 0.0230 0.1908 0.072 Uiso 1 1 calc R
B9 B 0.8411(6) 0.2405(6) 0.2990(6) 0.054(3) Uani 1 1 d .
H9 H 0.8420 0.2775 0.3389 0.065 Uiso 1 1 calc R
B9' B 0.3858(6) 0.1366(6) 0.1954(7) 0.059(3) Uani 1 1 d .
H9' H 0.4295 0.1192 0.1835 0.071 Uiso 1 1 calc R
B10' B 0.4007(6) 0.2023(6) 0.2572(6) 0.055(3) Uani 1 1 d .
H10' H 0.4552 0.2270 0.2863 0.067 Uiso 1 1 calc R
B10 B 0.8211(7) 0.1522(6) 0.3022(6) 0.062(3) Uani 1 1 d .
H10 H 0.8088 0.1318 0.3437 0.075 Uiso 1 1 calc R
B11 B 0.9121(6) 0.1753(6) 0.3215(6) 0.060(3) Uani 1 1 d .
H11 H 0.9597 0.1702 0.3754 0.073 Uiso 1 1 calc R
B11' B 0.3882(7) 0.1189(6) 0.2793(7) 0.071(4) Uani 1 1 d .
H11' H 0.4331 0.0888 0.3217 0.086 Uiso 1 1 calc R

loop_
_atom_site_aniso_label
_atom_site_aniso_U_11
_atom_site_aniso_U_22
_atom_site_aniso_U_33
_atom_site_aniso_U_23
_atom_site_aniso_U_13
_atom_site_aniso_U_12
Zr1 0.0487(6) 0.0451(6) 0.0411(6) -0.0034(4) 0.0202(4) 0.0006(4)
Zr1' 0.0452(6) 0.0473(6) 0.0478(6) 0.0032(4) 0.0241(4) 0.0013(4)
N1 0.039(4) 0.051(4) 0.042(4) -0.005(3) 0.014(3) 0.003(3)
N1' 0.064(5) 0.051(5) 0.061(5) 0.012(4) 0.032(4) 0.000(4)
N2 0.049(5) 0.058(5) 0.048(5) -0.003(4) 0.020(4) 0.009(4)
N2' 0.059(5) 0.062(5) 0.047(5) 0.005(4) 0.033(4) -0.001(4)
N3 0.076(6) 0.059(5) 0.052(5) -0.006(4) 0.026(4) -0.002(5)
N3' 0.084(7) 0.058(6) 0.081(6) -0.001(5) 0.036(5) 0.018(5)
N4 0.059(5) 0.064(5) 0.052(5) -0.006(4) 0.029(4) -0.004(4)
N4' 0.044(4) 0.060(5) 0.047(4) 0.003(4) 0.023(4) -0.004(4)
N5 0.048(5) 0.052(5) 0.056(5) -0.001(4) 0.022(4) 0.003(4)
N5' 0.055(5) 0.081(6) 0.057(5) 0.006(5) 0.038(4) 0.005(5)
N6 0.108(8) 0.055(6) 0.080(7) 0.005(5) 0.044(6) 0.009(6)
N6' 0.108(7) 0.074(6) 0.057(6) 0.006(5) 0.049(5) 0.002(5)
C1 0.047(5) 0.052(6) 0.039(5) 0.004(4) 0.019(4) 0.002(4)
C1' 0.038(5) 0.039(5) 0.054(6) -0.005(4) 0.016(4) -0.008(4)
C2 0.066(6) 0.057(6) 0.053(6) -0.002(5) 0.030(5) 0.001(5)
C2' 0.045(5) 0.061(6) 0.045(5) -0.001(4) 0.019(4) -0.005(5)
C11 0.062(6) 0.035(5) 0.057(6) 0.011(4) 0.023(5) 0.014(5)
C11' 0.044(5) 0.053(6) 0.052(6) -0.004(4) 0.019(5) -0.005(5)
C12 0.055(6) 0.059(6) 0.052(6) 0.010(5) 0.026(5) -0.006(5)
C12' 0.054(6) 0.046(6) 0.051(6) -0.012(4) 0.014(5) 0.002(5)
C13 0.074(7) 0.076(7) 0.069(7) 0.009(6) 0.039(6) -0.008(6)
C13' 0.056(6) 0.049(7) 0.116(10) -0.003(6) 0.048(7) -0.008(5)
C14 0.082(9) 0.121(12) 0.093(9) 0.018(8) 0.055(8) -0.004(8)
C14' 0.098(10) 0.054(8) 0.151(13) -0.010(8) 0.074(9) -0.004(7)
C15' 0.139(14) 0.056(8) 0.163(15) -0.023(9) 0.073(12) -0.032(8)
C15 0.095(10) 0.106(11) 0.121(12) 0.023(9) 0.067(9) -0.024(9)
C16 0.077(9) 0.090(10) 0.089(10) 0.020(8) 0.019(7) -0.010(7)
C16' 0.123(12) 0.059(8) 0.129(12) -0.026(7) 0.060(10) -0.025(8)
C17 0.054(6) 0.065(7) 0.060(7) 0.011(5) 0.014(5) -0.009(5)
C17' 0.086(8) 0.052(7) 0.076(8) -0.016(6) 0.025(6) 0.003(6)
C18 0.071(7) 0.042(6) 0.085(8) -0.007(5) 0.022(6) -0.007(5)
C18' 0.083(8) 0.060(7) 0.090(8) -0.011(6) 0.044(7) -0.004(6)
C19 0.078(7) 0.048(6) 0.063(7) -0.005(5) 0.031(6) -0.003(5)
C19' 0.062(6) 0.057(6) 0.077(7) -0.023(5) 0.033(6) -0.006(5)
C20 0.068(7) 0.036(5) 0.042(5) -0.005(4) 0.020(5) 0.004(5)
C20' 0.050(6) 0.055(6) 0.044(5) -0.002(4) 0.016(5) 0.016(5)
C21 0.049(6) 0.074(7) 0.052(6) -0.003(5) 0.021(5) 0.000(5)
C21' 0.135(12) 0.054(7) 0.119(11) 0.010(7) 0.082(10) -0.006(8)
C22 0.055(7) 0.119(10) 0.076(8) 0.029(7) 0.017(6) 0.015(7)
C22' 0.148(14) 0.140(13) 0.062(9) 0.023(8) 0.016(9) -0.001(11)
C23 0.062(7) 0.115(10) 0.094(9) 0.022(7) 0.042(7) -0.005(7)
C23' 0.145(14) 0.083(10) 0.135(13) 0.053(9) 0.071(11) -0.001(9)
C24 0.064(7) 0.098(9) 0.079(8) 0.002(6) 0.048(6) 0.013(6)
C24' 0.058(7) 0.101(9) 0.073(8) 0.001(7) 0.040(6) -0.009(6)
C25 0.127(11) 0.077(8) 0.122(11) 0.007(7) 0.085(9) 0.051(8)
C25' 0.093(9) 0.071(8) 0.104(9) 0.017(7) 0.070(8) 0.019(6)
C26 0.112(12) 0.127(12) 0.169(15) -0.048(11) 0.103(12) -0.017(10)
C26' 0.106(10) 0.107(9) 0.069(8) -0.017(7) 0.062(7) -0.020(8)
C27 0.090(8) 0.114(9) 0.037(6) -0.012(6) 0.023(6) 0.007(7)
C27' 0.060(8) 0.087(9) 0.152(13) 0.025(8) 0.035(8) 0.019(7)
C28 0.106(10) 0.061(7) 0.092(9) -0.021(6) 0.047(8) -0.020(7)
C28' 0.125(11) 0.074(8) 0.129(12) -0.008(8) 0.075(10) 0.032(8)
C29 0.069(7) 0.044(6) 0.049(6) 0.000(5) 0.014(5) -0.003(5)
C29' 0.064(7) 0.066(7) 0.053(6) 0.012(5) 0.033(6) 0.007(5)
C30 0.090(9) 0.112(10) 0.075(8) 0.031(7) 0.047(7) 0.005(8)
C30' 0.066(7) 0.065(7) 0.060(6) -0.001(5) 0.037(5) 0.006(5)
C31' 0.044(6) 0.100(9) 0.076(8) 0.015(6) 0.015(6) -0.004(6)
C31 0.25(2) 0.137(13) 0.055(9) -0.001(9) 0.073(11) -0.016(13)
C32 0.133(13) 0.092(10) 0.168(15) 0.030(10) 0.108(12) 0.003(9)
C32' 0.088(9) 0.083(8) 0.101(9) -0.011(7) 0.048(7) -0.029(7)
C33 0.087(8) 0.083(8) 0.060(7) -0.002(6) 0.046(6) 0.020(6)
C33' 0.066(7) 0.108(10) 0.082(9) 0.001(7) 0.047(7) -0.013(7)
C34 0.075(9) 0.152(14) 0.185(16) -0.030(12) 0.077(10) 0.021(9)
C34' 0.072(8) 0.169(14) 0.095(10) -0.026(9) 0.058(8) -0.010(9)
C35 0.113(10) 0.118(10) 0.069(8) -0.027(7) 0.047(8) 0.021(8)
C35' 0.080(9) 0.120(11) 0.140(12) 0.022(10) 0.073(9) -0.004(8)
C36' 0.102(10) 0.132(12) 0.062(8) 0.015(8) 0.027(7) -0.005(9)
C36 0.136(15) 0.105(12) 0.181(18) 0.012(11) -0.008(13) 0.063(11)
C37 0.197(17) 0.064(9) 0.154(14) -0.028(9) 0.097(13) -0.058(10)
C37' 0.117(11) 0.074(8) 0.107(10) -0.009(7) 0.070(9) 0.009(7)
B3 0.039(6) 0.062(7) 0.057(7) 0.004(5) 0.020(5) 0.003(5)
B3' 0.046(6) 0.043(6) 0.046(6) -0.007(5) 0.022(5) -0.011(5)
B4 0.068(8) 0.056(7) 0.046(7) -0.008(5) 0.022(6) -0.018(6)
B4' 0.050(6) 0.045(6) 0.069(8) -0.009(5) 0.033(6) -0.010(5)
B5 0.059(7) 0.060(7) 0.044(6) -0.013(5) 0.021(6) -0.004(6)
B5' 0.042(6) 0.042(6) 0.063(7) -0.008(5) 0.032(5) -0.003(5)
B6 0.045(6) 0.062(7) 0.063(8) 0.008(6) 0.006(6) 0.024(6)
B6' 0.049(7) 0.057(7) 0.049(7) 0.016(5) 0.008(5) 0.000(6)
B7 0.063(8) 0.055(7) 0.087(9) 0.011(6) 0.039(7) 0.005(6)
B7' 0.055(7) 0.050(7) 0.057(7) 0.001(5) 0.015(6) -0.014(5)
B8 0.062(8) 0.059(7) 0.063(8) -0.004(6) 0.028(6) 0.005(6)
B8' 0.061(7) 0.038(6) 0.072(8) 0.005(5) 0.025(6) -0.001(5)
B9 0.050(6) 0.057(7) 0.043(6) -0.010(5) 0.011(5) -0.004(5)
B9' 0.036(6) 0.052(7) 0.080(8) 0.008(6) 0.020(6) 0.009(5)
B10' 0.036(6) 0.048(6) 0.074(8) -0.007(6) 0.019(6) -0.004(5)
B10 0.073(8) 0.068(8) 0.044(7) -0.002(6) 0.026(6) 0.004(6)
B11 0.051(7) 0.068(8) 0.047(7) -0.001(6) 0.011(5) -0.004(6)
B11' 0.057(7) 0.056(8) 0.079(9) 0.010(6) 0.014(7) 0.012(6)

loop_
_atom_type_symbol
_atom_type_description
_atom_type_scat_dispersion_real
_atom_type_scat_dispersion_imag
_atom_type_scat_source
C C 0.0033 0.0016 'International Tables Vol C Tables 4.2.6.8 and 6.1.1.4'
H H 0.0000 0.0000 'International Tables Vol C Tables 4.2.6.8 and 6.1.1.4'
B B 0.0013 0.0007 'International Tables Vol C Tables 4.2.6.8 and 6.1.1.4'
N N 0.0061 0.0033 'International Tables Vol C Tables 4.2.6.8 and 6.1.1.4'
Zr Zr -2.9673 0.5597 'International Tables Vol C Tables 4.2.6.8 and 6.1.1.4'

loop_
_geom_angle_atom_site_label_1
_geom_angle_atom_site_label_2
_geom_angle_atom_site_label_3
_geom_angle
N4 Zr1 N1 113.4(3)
N4 Zr1 N2 94.4(3)
N1 Zr1 N2 60.2(3)
N4 Zr1 N5 59.6(3)
N1 Zr1 N5 93.4(3)
N2 Zr1 N5 133.5(3)
N4 Zr1 B3 104.1(3)
N1 Zr1 B3 135.6(3)
N2 Zr1 B3 94.9(3)
N5 Zr1 B3 126.8(3)
N4 Zr1 B4 97.8(3)
N1 Zr1 B4 144.7(3)
N2 Zr1 B4 135.9(4)
N5 Zr1 B4 88.3(4)
B3 Zr1 B4 41.0(4)
N4 Zr1 C20 102.7(3)
N1 Zr1 C20 30.6(3)
N2 Zr1 C20 29.9(3)
N5 Zr1 C20 113.5(3)
B3 Zr1 C20 119.5(3)
B4 Zr1 C20 155.5(4)
N4 Zr1 C29 29.6(3)
N1 Zr1 C29 108.8(3)
N2 Zr1 C29 118.4(3)
N5 Zr1 C29 30.4(3)
B3 Zr1 C29 115.6(3)
B4 Zr1 C29 90.1(4)
C20 Zr1 C29 114.3(3)
N4 Zr1 B5 130.3(3)
N1 Zr1 B5 103.2(3)
N2 Zr1 B5 133.7(3)
N5 Zr1 B5 86.7(3)
B3 Zr1 B5 66.2(4)
B4 Zr1 B5 41.7(4)
C20 Zr1 B5 124.9(3)
C29 Zr1 B5 107.8(3)
N4 Zr1 C2 139.1(3)
N1 Zr1 C2 99.0(3)
N2 Zr1 C2 80.2(3)
N5 Zr1 C2 145.1(3)
B3 Zr1 C2 37.4(3)
B4 Zr1 C2 63.1(4)
C20 Zr1 C2 92.5(3)
C29 Zr1 C2 151.7(3)
B5 Zr1 C2 58.8(3)
N4' Zr1' N1' 109.5(3)
N4' Zr1' N2' 95.3(3)
N1' Zr1' N2' 60.3(3)
N4' Zr1' N5' 61.2(3)
N1' Zr1' N5' 87.9(3)
N2' Zr1' N5' 132.6(3)
N4' Zr1' B4' 97.0(3)
N1' Zr1' B4' 147.3(3)
N2' Zr1' B4' 137.4(3)
N5' Zr1' B4' 88.5(3)
N4' Zr1' B3' 101.7(3)
N1' Zr1' B3' 141.9(3)
N2' Zr1' B3' 96.3(3)
N5' Zr1' B3' 127.0(3)
B4' Zr1' B3' 41.3(3)
N4' Zr1' B5' 129.6(3)
N1' Zr1' B5' 106.4(3)
N2' Zr1' B5' 133.4(3)
N5' Zr1' B5' 86.5(3)
B4' Zr1' B5' 40.9(3)
B3' Zr1' B5' 66.6(3)
N4' Zr1' C29' 30.3(3)
N1' Zr1' C29' 101.9(3)
N2' Zr1' C29' 117.8(3)
N5' Zr1' C29' 31.0(3)
B4' Zr1' C29' 91.3(3)
B3' Zr1' C29' 115.9(3)
B5' Zr1' C29' 108.5(3)
N4' Zr1' C2' 135.7(3)
N1' Zr1' C2' 105.6(3)
N2' Zr1' C2' 79.5(3)
N5' Zr1' C2' 146.6(3)
B4' Zr1' C2' 63.5(3)
B3' Zr1' C2' 37.0(3)
B5' Zr1' C2' 60.6(3)
C29' Zr1' C2' 152.2(3)
N4' Zr1' C20' 101.3(3)
N1' Zr1' C20' 30.2(3)
N2' Zr1' C20' 30.4(3)
N5' Zr1' C20' 109.7(3)
B4' Zr1' C20' 158.8(3)
B3' Zr1' C20' 123.1(3)
B5' Zr1' C20' 126.7(3)
C29' Zr1' C20' 110.0(3)
C2' Zr1' C20' 95.7(3)
N4' Zr1' C1' 160.3(3)
N1' Zr1' C1' 89.8(3)
N2' Zr1' C1' 97.7(3)
N5' Zr1' C1' 117.8(3)
B4' Zr1' C1' 63.5(3)
B3' Zr1' C1' 62.2(3)
B5' Zr1' C1' 35.8(3)
C29' Zr1' C1' 144.0(3)
C2' Zr1' C1' 34.6(3)
C20' Zr1' C1' 97.3(3)
C20 N1 C21 122.6(8)
C20 N1 Zr1 92.2(5)
C21 N1 Zr1 135.7(6)
C20' N1' C21' 122.3(9)
C20' N1' Zr1' 94.7(6)
C21' N1' Zr1' 129.7(7)
C20 N2 C24 119.9(8)
C20 N2 Zr1 92.4(5)
C24 N2 Zr1 146.9(7)
C20' N2' C24' 120.7(8)
C20' N2' Zr1' 93.2(5)
C24' N2' Zr1' 145.5(7)
C20 N3 C27 119.5(8)
C20 N3 C28 122.6(8)
C27 N3 C28 117.8(8)
C20' N3' C28' 118.9(9)
C20' N3' C27' 123.3(9)
C28' N3' C27' 117.5(9)
C29 N4 C30 118.1(9)
C29 N4 Zr1 96.8(6)
C30 N4 Zr1 144.8(7)
C29' N4' C30' 120.5(8)
C29' N4' Zr1' 95.9(6)
C30' N4' Zr1' 141.7(6)
C29 N5 C33 123.5(8)
C29 N5 Zr1 91.6(6)
C33 N5 Zr1 137.1(6)
C29' N5' C33' 119.0(9)
C29' N5' Zr1' 89.4(6)
C33' N5' Zr1' 143.9(7)
C29 N6 C36 122.4(11)
C29 N6 C37 117.4(11)
C36 N6 C37 118.2(11)
C29' N6' C37' 120.5(9)
C29' N6' C36' 122.7(9)
C37' N6' C36' 116.8(10)
C11 C1 C2 119.4(8)
C11 C1 B5 125.5(8)
C2 C1 B5 108.6(7)
C11 C1 B10 117.0(7)
C2 C1 B10 109.7(7)
B5 C1 B10 63.3(6)
C11 C1 B6 111.0(7)
C2 C1 B6 61.8(6)
B5 C1 B6 113.4(7)
B10 C1 B6 61.4(6)
C11' C1' C2' 120.1(7)
C11' C1' B5' 125.4(8)
C2' C1' B5' 107.3(7)
C11' C1' B10' 117.8(7)
C2' C1' B10' 108.4(7)
B5' C1' B10' 64.7(6)
C11' C1' B6' 110.7(8)
C2' C1' B6' 62.1(5)
B5' C1' B6' 114.7(7)
B10' C1' B6' 60.9(6)
C11' C1' Zr1' 107.4(5)
C2' C1' Zr1' 68.8(4)
B5' C1' Zr1' 65.1(5)
B10' C1' Zr1' 125.6(6)
B6' C1' Zr1' 128.2(5)
C1 C2 B3 113.4(8)
C1 C2 B7 113.0(8)
B3 C2 B7 65.8(6)
C1 C2 B6 64.1(6)
B3 C2 B6 114.6(8)
B7 C2 B6 59.3(7)
C1 C2 Zr1 79.3(5)
B3 C2 Zr1 61.6(5)
B7 C2 Zr1 126.2(6)
B6 C2 Zr1 138.5(6)
C1' C2' B3' 113.7(7)
C1' C2' B7' 113.1(7)
B3' C2' B7' 63.1(6)
C1' C2' B6' 62.0(6)
B3' C2' B6' 115.1(8)
B7' C2' B6' 62.6(6)
C1' C2' Zr1' 76.6(4)
B3' C2' Zr1' 66.0(5)
B7' C2' Zr1' 127.6(6)
B6' C2' Zr1' 135.4(6)
C19 C11 C1 127.4(9)
C19 C11 C12 107.2(9)
C1 C11 C12 125.3(8)
C19' C11' C12' 108.3(8)
C19' C11' C1' 125.4(9)
C12' C11' C1' 126.1(8)
C13 C12 C17 119.4(9)
C13 C12 C11 132.9(9)
C17 C12 C11 107.6(9)
C13' C12' C17' 116.2(10)
C13' C12' C11' 135.4(9)
C17' C12' C11' 108.4(9)
C14 C13 C12 118.2(11)
C14' C13' C12' 121.7(11)
C15 C14 C13 123.1(13)
C13' C14' C15' 121.2(13)
C14' C15' C16' 119.6(12)
C14 C15 C16 120.4(12)
C15 C16 C17 119.0(12)
C17' C16' C15' 117.4(13)
C16 C17 C12 119.7(12)
C16 C17 C18 130.3(11)
C12 C17 C18 109.9(9)
C16' C17' C12' 123.4(12)
C16' C17' C18' 127.1(11)
C12' C17' C18' 109.3(9)
C17 C18 C19 102.3(8)
C19' C18' C17' 100.7(9)
C11 C19 C18 112.9(9)
C11' C19' C18' 113.3(9)
N2 C20 N1 114.0(8)
N2 C20 N3 124.3(9)
N1 C20 N3 121.6(9)
N2 C20 Zr1 57.7(4)
N1 C20 Zr1 57.2(4)
N3 C20 Zr1 169.1(6)
N1' C20' N2' 110.8(8)
N1' C20' N3' 125.4(9)
N2' C20' N3' 123.8(9)
N1' C20' Zr1' 55.1(5)
N2' C20' Zr1' 56.4(4)
N3' C20' Zr1' 171.4(7)
N1 C21 C23 111.7(8)
N1 C21 C22 110.8(8)
C23 C21 C22 111.6(9)
C23' C21' N1' 115.5(11)
C23' C21' C22' 115.7(11)
N1' C21' C22' 116.0(11)
C26 C24 N2 111.6(9)
C26 C24 C25 109.4(11)
N2 C24 C25 111.3(9)
N2' C24' C25' 111.5(9)
N2' C24' C26' 114.5(9)
C25' C24' C26' 113.1(9)
N4 C29 N5 110.6(8)
N4 C29 N6 126.6(10)
N5 C29 N6 122.7(10)
N4 C29 Zr1 53.6(5)
N5 C29 Zr1 58.0(5)
N6 C29 Zr1 168.4(7)
N4' C29' N5' 113.1(9)
N4' C29' N6' 122.9(10)
N5' C29' N6' 124.1(9)
N4' C29' Zr1' 53.8(5)
N5' C29' Zr1' 59.6(5)
N6' C29' Zr1' 173.6(7)
C31 C30 N4 109.2(10)
C31 C30 C32 114.1(13)
N4 C30 C32 107.9(10)
N4' C30' C31' 110.1(8)
N4' C30' C32' 110.1(8)
C31' C30' C32' 113.4(9)
C35 C33 C34 113.5(10)
C35 C33 N5 115.2(9)
C34 C33 N5 114.1(9)
C34' C33' N5' 113.1(10)
C34' C33' C35' 115.5(11)
N5' C33' C35' 111.4(10)
C2 B3 B4 107.0(8)
C2 B3 B8 105.0(8)
B4 B3 B8 59.4(7)
C2 B3 B7 57.9(6)
B4 B3 B7 108.7(9)
B8 B3 B7 60.6(7)
C2 B3 Zr1 81.0(5)
B4 B3 Zr1 70.6(5)
B8 B3 Zr1 129.3(7)
B7 B3 Zr1 137.3(7)
C2' B3' B4' 105.7(7)
C2' B3' B8' 106.2(7)
B4' B3' B8' 60.0(6)
C2' B3' B7' 60.3(6)
B4' B3' B7' 109.1(8)
B8' B3' B7' 60.4(7)
C2' B3' Zr1' 77.0(5)
B4' B3' Zr1' 69.0(5)
B8' B3' Zr1' 127.9(6)
B7' B3' Zr1' 135.4(6)
B3 B4 B8 62.3(7)
B3 B4 B9 109.1(9)
B8 B4 B9 61.0(7)
B3 B4 B5 103.7(8)
B8 B4 B5 108.1(8)
B9 B4 B5 60.3(6)
B3 B4 Zr1 68.4(5)
B8 B4 Zr1 130.0(8)
B9 B4 Zr1 133.9(7)
B5 B4 Zr1 75.3(5)
B3' B4' B8' 60.1(6)
B3' B4' B9' 108.7(8)
B8' B4' B9' 62.2(7)
B3' B4' B5' 104.1(7)
B8' B4' B5' 109.4(8)
B9' B4' B5' 61.6(6)
B3' B4' Zr1' 69.8(5)
B8' B4' Zr1' 128.7(7)
B9' B4' Zr1' 131.8(6)
B5' B4' Zr1' 72.0(5)
C1 B5 B10 59.8(6)
C1 B5 B9 105.8(8)
B10 B5 B9 59.3(6)
C1 B5 B4 106.9(8)
B10 B5 B4 106.4(8)
B9 B5 B4 57.9(6)
C1 B5 Zr1 79.9(5)
B10 B5 Zr1 134.1(7)
B9 B5 Zr1 119.6(7)
B4 B5 Zr1 63.0(5)
C1' B5' B4' 108.8(7)
C1' B5' B9' 106.0(8)
B4' B5' B9' 58.9(6)
C1' B5' B10' 59.2(6)
B4' B5' B10' 105.6(7)
B9' B5' B10' 57.8(6)
C1' B5' Zr1' 79.2(5)
B4' B5' Zr1' 67.1(5)
B9' B5' Zr1' 124.5(6)
B10' B5' Zr1' 133.5(6)
B7 B6 B11 61.8(7)
B7 B6 C2 59.5(7)
B11 B6 C2 105.2(8)
B7 B6 C1 104.8(8)
B11 B6 C1 106.2(8)
C2 B6 C1 54.1(5)
B7 B6 B10 109.4(9)
B11 B6 B10 61.3(7)
C2 B6 B10 100.8(7)
C1 B6 B10 57.9(6)
C2' B6' C1' 55.9(5)
C2' B6' B10' 102.3(8)
C1' B6' B10' 59.1(6)
C2' B6' B7' 58.2(6)
C1' B6' B7' 104.6(7)
B10' B6' B7' 107.0(9)
C2' B6' B11' 103.6(8)
C1' B6' B11' 105.0(8)
B10' B6' B11' 58.8(7)
B7' B6' B11' 60.7(7)
B6 B7 C2 61.2(6)
B6 B7 B11 59.5(7)
C2 B7 B11 104.7(8)
B6 B7 B8 108.7(9)
C2 B7 B8 101.8(8)
B11 B7 B8 61.2(7)
B6 B7 B3 108.3(8)
C2 B7 B3 56.3(6)
B11 B7 B3 107.1(8)
B8 B7 B3 58.1(6)
C2' B7' B3' 56.6(5)
C2' B7' B8' 102.9(8)
B3' B7' B8' 59.8(6)
C2' B7' B6' 59.3(5)
B3' B7' B6' 107.0(8)
B8' B7' B6' 107.9(8)
C2' B7' B11' 103.6(7)
B3' B7' B11' 106.9(8)
B8' B7' B11' 60.1(7)
B6' B7' B11' 59.6(6)
B4 B8 B9 60.4(7)
B4 B8 B3 58.3(7)
B9 B8 B3 105.5(8)
B4 B8 B7 108.5(9)
B9 B8 B7 106.3(9)
B3 B8 B7 61.3(7)
B4 B8 B11 109.7(9)
B9 B8 B11 61.0(7)
B3 B8 B11 106.8(8)
B7 B8 B11 57.5(7)
B4' B8' B3' 59.9(6)
B4' B8' B7' 108.5(8)
B3' B8' B7' 59.8(6)
B4' B8' B11' 107.5(8)
B3' B8' B11' 107.7(8)
B7' B8' B11' 61.0(7)
B4' B8' B9' 58.8(6)
B3' B8' B9' 106.0(7)
B7' B8' B9' 107.8(8)
B11' B8' B9' 59.5(7)
B4 B9 B10 109.7(8)
B4 B9 B8 58.5(7)
B10 B9 B8 108.4(8)
B4 B9 B5 61.8(6)
B10 B9 B5 59.4(6)
B8 B9 B5 107.3(8)
B4 B9 B11 108.0(8)
B10 B9 B11 59.4(6)
B8 B9 B11 60.8(7)
B5 B9 B11 106.5(8)
B10' B9' B4' 108.7(8)
B10' B9' B11' 58.8(7)
B4' B9' B11' 107.7(8)
B10' B9' B5' 61.1(6)
B4' B9' B5' 59.5(6)
B11' B9' B5' 107.1(8)
B10' B9' B8' 106.1(8)
B4' B9' B8' 59.0(6)
B11' B9' B8' 59.6(7)
B5' B9' B8' 105.5(7)
C1' B10' B11' 108.0(8)
C1' B10' B9' 106.0(7)
B11' B10' B9' 61.9(7)
C1' B10' B6' 60.0(6)
B11' B10' B6' 61.8(7)
B9' B10' B6' 111.1(8)
C1' B10' B5' 56.0(5)
B11' B10' B5' 109.6(8)
B9' B10' B5' 61.1(6)
B6' B10' B5' 106.8(7)
C1 B10 B9 105.0(8)
C1 B10 B11 105.3(8)
B9 B10 B11 61.7(7)
C1 B10 B5 56.9(6)
B9 B10 B5 61.2(6)
B11 B10 B5 109.8(9)
C1 B10 B6 60.7(6)
B9 B10 B6 107.3(9)
B11 B10 B6 57.4(7)
B5 B10 B6 107.6(8)
B6 B11 B7 58.7(7)
B6 B11 B10 61.3(7)
B7 B11 B10 107.0(8)
B6 B11 B9 108.0(8)
B7 B11 B9 106.9(8)
B10 B11 B9 58.9(6)
B6 B11 B8 108.1(8)
B7 B11 B8 61.3(7)
B10 B11 B8 105.8(8)
B9 B11 B8 58.2(6)
B10' B11' B6' 59.4(6)
B10' B11' B7' 106.6(8)
B6' B11' B7' 59.7(6)
B10' B11' B9' 59.3(7)
B6' B11' B9' 107.2(8)
B7' B11' B9' 107.4(8)
B10' B11' B8' 107.6(9)
B6' B11' B8' 107.1(8)
B7' B11' B8' 59.0(7)
B9' B11' B8' 60.9(7)

loop_
_geom_bond_atom_site_label_1
_geom_bond_atom_site_label_2
_geom_bond_distance
Zr1 N4 2.147(8)
Zr1 N1 2.214(7)
Zr1 N2 2.227(7)
Zr1 N5 2.247(7)
Zr1 B3 2.413(10)
Zr1 B4 2.448(11)
Zr1 C20 2.633(9)
Zr1 C29 2.649(10)
Zr1 B5 2.657(11)
Zr1 C2 2.709(9)
Zr1' N4' 2.141(7)
Zr1' N1' 2.197(8)
Zr1' N2' 2.227(7)
Zr1' N5' 2.276(7)
Zr1' B4' 2.481(11)
Zr1' B3' 2.495(10)
Zr1' B5' 2.562(10)
Zr1' C29' 2.639(10)
Zr1' C2' 2.660(9)
Zr1' C20' 2.670(9)
Zr1' C1' 2.776(9)
N1 C20 1.342(11)
N1 C21 1.438(11)
N1' C20' 1.346(11)
N1' C21' 1.492(13)
N2 C20 1.315(11)
N2 C24 1.502(12)
N2' C20' 1.352(11)
N2' C24' 1.491(12)
N3 C20 1.389(11)
N3 C27 1.454(12)
N3 C28 1.463(12)
N3' C20' 1.382(11)
N3' C28' 1.448(14)
N3' C27' 1.481(14)
N4 C29 1.317(12)
N4 C30 1.503(12)
N4' C29' 1.339(11)
N4' C30' 1.488(12)
N5 C29 1.341(12)
N5 C33 1.521(11)
N5' C29' 1.361(12)
N5' C33' 1.488(12)
N6 C29 1.403(12)
N6 C36 1.406(16)
N6 C37 1.474(15)
N6' C29' 1.391(12)
N6' C37' 1.446(13)
N6' C36' 1.446(14)
C1 C11 1.484(12)
C1 C2 1.586(12)
C1 B5 1.658(14)
C1 B10 1.712(14)
C1 B6 1.763(13)
C1' C11' 1.477(12)
C1' C2' 1.620(12)
C1' B5' 1.651(13)
C1' B10' 1.711(13)
C1' B6' 1.727(14)
C2 B3 1.667(14)
C2 B7 1.698(16)
C2 B6 1.726(15)
C2' B3' 1.644(13)
C2' B7' 1.710(14)
C2' B6' 1.729(13)
C11 C19 1.330(12)
C11 C12 1.499(13)
C11' C19' 1.366(12)
C11' C12' 1.463(13)
C12 C13 1.383(13)
C12 C17 1.404(13)
C12' C13' 1.379(13)
C12' C17' 1.433(13)
C13 C14 1.372(14)
C13' C14' 1.342(14)
C14 C15 1.327(17)
C14' C15' 1.388(17)
C15' C16' 1.412(18)
C15 C16 1.374(18)
C16 C17 1.390(16)
C16' C17' 1.345(15)
C17 C18 1.476(14)
C17' C18' 1.536(15)
C18 C19 1.503(13)
C18' C19' 1.510(13)
C21 C23 1.492(14)
C21 C22 1.530(13)
C21' C23' 1.438(18)
C21' C22' 1.514(18)
C24 C26 1.461(15)
C24 C25 1.541(15)
C24' C25' 1.511(14)
C24' C26' 1.531(14)
C30 C31 1.485(17)
C30 C32 1.534(17)
C30' C31' 1.522(13)
C30' C32' 1.551(14)
C33 C35 1.497(15)
C33 C34 1.491(15)
C33' C34' 1.482(16)
C33' C35' 1.506(16)
B3 B4 1.701(17)
B3 B8 1.769(16)
B3 B7 1.828(16)
B3' B4' 1.754(14)
B3' B8' 1.757(15)
B3' B7' 1.757(15)
B4 B8 1.720(17)
B4 B9 1.754(16)
B4 B5 1.826(16)
B4' B8' 1.757(16)
B4' B9' 1.753(15)
B4' B5' 1.765(14)
B5 B10 1.768(16)
B5 B9 1.800(14)
B5' B9' 1.801(14)
B5' B10' 1.801(16)
B6 B7 1.693(17)
B6 B11 1.706(16)
B6 B10 1.775(17)
B6' B10' 1.742(16)
B6' B7' 1.786(15)
B6' B11' 1.784(17)
B7 B11 1.746(17)
B7 B8 1.815(17)
B7' B8' 1.768(17)
B7' B11' 1.804(17)
B8 B9 1.765(17)
B8 B11 1.813(17)
B8' B11' 1.788(17)
B8' B9' 1.812(16)
B9 B10 1.766(16)
B9 B11 1.817(16)
B9' B10' 1.742(16)
B9' B11' 1.787(18)
B10' B11' 1.732(16)
B10 B11 1.776(16)
